data_9010193
loop_
_publ_author_name
'Yusa, H.'
'Sata, N.'
'Ohishi, Y.'

_publ_section_title
;Rhombohedral (9R) and hexagonal (6H) perovskites in barium silicates under
 high pressure Sample: P = 48.5 GPa
;
_journal_name_full 'American Mineralogist'
_journal_page_first 648
_journal_page_last 654
_journal_paper_doi 10.2138/am.2007.2314
_journal_volume 92
_journal_year 2007
_chemical_formula_structural BaSiO3
_chemical_formula_sum 'Ba O3 Si'
_space_group_IT_number 194
_symmetry_space_group_name_Hall '-P 6c 2c'
_symmetry_space_group_name_H-M 'P 63/m m c'
_cell_angle_alpha 90
_cell_angle_beta 90
_cell_angle_gamma 120
_cell_length_a 5.1125
_cell_length_b 5.1125
_cell_length_c 12.3871
_cell_formula_units_Z 6
_cell_volume 280.393
_database_code_amcsd 0004314
_diffrn_ambient_pressure 4.85e+07
_exptl_crystal_density_diffrn 7.583
_cod_original_formula_sum 'Ba Si O3'
_cod_database_code 9010193
_amcsd_formula_title BaSiO3

loop_
_space_group_symop_operation_xyz
x,y,z
-x,-x+y,1/2+z
x,x-y,1/2-z
-x+y,-x,1/2-z
x-y,x,1/2+z
-y,-x,z
y,x,-z
y,-x+y,-z
-y,x-y,z
x-y,-y,1/2+z
-x+y,y,1/2-z
x,y,1/2-z
-x,-y,1/2+z
x,x-y,z
-x,-x+y,-z
x-y,x,-z
-x+y,-x,z
y,x,1/2+z
-y,-x,1/2-z
-y,x-y,1/2-z
y,-x+y,1/2+z
-x+y,y,z
x-y,-y,-z
-x,-y,-z

loop_
_atom_site_label
_atom_site_fract_x
_atom_site_fract_y
_atom_site_fract_z
_atom_site_U_iso_or_equiv
Ba1 0.00000 0.00000 0.25000 0.00540
Ba2 0.33333 0.66667 0.09510 0.00650
Si1 0.00000 0.00000 0.00000 0.00850
Si2 0.33333 0.66667 0.85670 0.00850
O1 0.52790 0.05580 0.25000 0.00400
O2 0.83760 0.67510 0.07820 0.00430

loop_
_cod_related_entry_id
_cod_related_entry_database
_cod_related_entry_code
1 AMCSD 0004314
